data_7717543
loop_
_publ_author_name
'Risi, Matthew C.'
'Stj&#xe4;rnhage, Julia'
'Henderson, William'
'Lane, Joseph R.'
'Hartinger, Christian G.'
'Saunders, Graham C.'

_publ_section_title
;
 The coordination chemistry and anticancer activity of
 organo-ruthenium(II), -iridium(III) and -rhodium(III) complexes with
 sulfonyl-substituted thiourea ligands.
;
_journal_name_full 'Dalton transactions (Cambridge, England : 2003)'
_journal_paper_doi 10.1039/d4dt02733g
_journal_year 2024
_chemical_formula_moiety 'C24 H27 Cl N2 O2 Ru S2'
_chemical_formula_sum 'C24 H27 Cl N2 O2 Ru S2'
_chemical_formula_weight 576.14
_space_group_crystal_system monoclinic
_space_group_IT_number 14
_space_group_name_Hall '-P 2ybc'
_space_group_name_H-M_alt 'P 1 21/c 1'
_symmetry_Int_Tables_number 14
_atom_sites_solution_primary direct
_audit_creation_date 2024-10-15
_audit_creation_method
;
Olex2 1.5
(compiled 2023.08.24 svn.re1ec1418 for OlexSys, GUI svn.r6817)
;
_audit_update_record
;
2024-10-25 deposited with the CCDC.	2024-11-13 downloaded from the CCDC.
;
_cell_angle_alpha 90
_cell_angle_beta 100.8584(9)
_cell_angle_gamma 90
_cell_formula_units_Z 4
_cell_length_a 11.77638(10)
_cell_length_b 18.18345(16)
_cell_length_c 11.48870(11)
_cell_measurement_reflns_used 51650
_cell_measurement_temperature 120.0(4)
_cell_measurement_theta_max 72.1290
_cell_measurement_theta_min 3.8030
_cell_volume 2416.09(4)
_computing_cell_refinement 'CrysAlisPro 1.171.40.84a (Rigaku OD, 2020)'
_computing_data_collection 'CrysAlisPro 1.171.40.84a (Rigaku OD, 2020)'
_computing_data_reduction 'CrysAlisPro 1.171.40.84a (Rigaku OD, 2020)'
_computing_molecular_graphics 'Olex2 1.5 (Dolomanov et al., 2009)'
_computing_publication_material 'Olex2 1.5 (Dolomanov et al., 2009)'
_computing_structure_refinement 'SHELXL n/a (Sheldrick, 2015)'
_computing_structure_solution 'SHELXS  (Sheldrick, 2008)'
_diffrn_ambient_environment N~2~
_diffrn_ambient_temperature 120.0(4)
_diffrn_detector 'Hybrid Pixel Array Detector'
_diffrn_detector_area_resol_mean 5.8140
_diffrn_detector_type 'Pilatus 200K'
_diffrn_measured_fraction_theta_full 0.9814
_diffrn_measured_fraction_theta_max 0.9814
_diffrn_measurement_details
;
List of Runs (angles in degrees, time in seconds):

  # Type    Start    End  Width  t~exp~   \w     \q     \k     \f   Frames
#--------------------------------------------------------------------------
  1  \w     28.00  63.00   0.50    0.11    --   47.23  56.00-133.00   70
  2  \w     29.00  64.00   0.50    0.11    --   47.23  38.00-180.00   70
  3  \w     73.00  99.00   0.50    0.11    --   47.23  38.00-180.00   52
  4  \w     75.00 127.00   0.50    0.11    --   47.23  38.00 -60.00  104
  5  \w     34.00  73.00   0.50    0.11    --   47.23  38.00 -60.00   78
  6  \w     47.00  98.00   0.50    0.43    --   97.33 -77.00  90.00  102
  7  \w     23.00  64.00   0.50    0.43    --   97.33 -56.00  84.00   82
  8  \w     -5.00  21.00   0.50    0.11    --   47.23 -56.00  84.00   52
  9  \w     35.00  95.00   0.50    0.43    --   97.33 -77.00 -90.00  120
 10  \w     72.00  97.00   0.50    0.43    --   97.33 -77.00-150.00   50
 11  \w     23.00  68.00   0.50    0.43    --   97.33 -77.00-150.00   90
 12  \w     52.00 105.00   0.50    0.43    --   97.33 -95.00-150.00  106
 13  \w     44.00 105.00   0.50    0.43    --   97.33-111.00-180.00  122
 14  \w     24.00 109.00   0.50    0.43    --   97.33-111.00-150.00  170
 15  \w     61.00 105.00   0.50    0.43    --   97.33 -95.00 -90.00   88
 16  \w     18.00  58.00   0.50    0.43    --   97.33 -95.00 -90.00   80
 17  \w     28.00 108.00   0.50    0.43    --   97.33-111.00  30.00  160
 18  \w     57.00 109.00   0.50    0.43    --   97.33-111.00  90.00  104
 19  \w     34.00  99.00   0.50    0.11    --   47.23-125.00 150.00  130
 20  \w    -58.00 -18.00   0.50    0.43    --  -90.25  61.00  30.00   80
 21  \w    -59.00 -21.00   0.50    0.43    --  -90.25  61.00  60.00   76
 22  \w    -62.00  28.00   0.50    0.11    --  -47.23  56.00-133.00  180
 23  \w    -62.00 -17.00   0.50    0.43    --  -90.25  56.00-133.00   90
 24  \w   -112.00 -86.00   0.50    0.11    --  -47.23 -19.00-180.00   52
 25  \w    -51.00 -25.00   0.50    0.43    --  -90.25 111.00   0.00   52
 26  \w    -83.00 -58.00   0.50    0.43    --  -90.25 111.00   0.00   50
 27  \w    -76.00 -24.00   0.50    0.11    --  -47.23 -19.00-180.00  104
 28  \w   -115.00 -88.00   0.50    0.11    --  -47.23 -56.00  84.00   54
 29  \w    -84.00 -26.00   0.50    0.11    --  -47.23 -38.00 120.00  116
 30  \w    -59.00 -26.00   0.50    0.11    --  -47.23 -56.00  84.00   66
 31  \w   -154.00 -65.00   0.50    0.43    --  -90.25 -80.00 150.59  178
 32  \w   -146.00-120.00   0.50    0.43    --  -90.25 -79.00 168.89   52
 33  \w    -98.00 -64.00   0.50    0.43    --  -90.25 -79.00 168.89   68
 34  \w    -75.00 -50.00   0.50    0.43    --  -78.00 -78.00 175.03   50
 35  \w    -89.00 -58.00   0.50    0.43    --  -86.00 -79.00  95.41   62
 36  \w   -146.00-119.00   0.50    0.43    --  -78.00 -78.00 175.03   54
 37  \w   -143.00 -97.00   0.50    0.43    --  -86.00 -79.00  95.41   92
 38  \w   -166.00-101.00   0.50    0.43    --  -90.25 -79.00  12.43  130
 39  \w    -87.00 -62.00   0.50    0.43    --  -90.25 -79.00  12.43   50
 40  \w    -90.00 -65.00   0.50    0.43    --  -90.25 -77.00   0.00   50
 41  \w    -81.00 -52.00   0.50    0.43    --  -78.00 -77.00 -53.93   58
 42  \w    -79.00 -50.00   0.50    0.43    --  -78.00 -78.00 -97.54   58
 43  \w   -156.00-109.00   0.50    0.43    --  -90.25 -77.00   0.00   94
 44  \w   -131.00-106.00   0.50    0.43    --  -90.25 -77.00  30.00   50
 45  \w   -155.00-127.00   0.50    0.43    --  -90.25 -77.00  90.00   56
 46  \w    -84.00 -51.00   0.50    0.43    --  -78.00 -77.00 110.93   66
 47  \w    -91.00 -65.00   0.50    0.43    --  -90.25 -77.00  60.00   52
 48  \w    -88.00 -63.00   0.50    0.43    --  -90.25 -77.00  30.00   50
 49  \w   -165.00 -64.00   0.50    0.43    --  -90.25 -77.00 120.00  202
 50  \w   -153.00 -97.00   0.50    0.43    --  -78.00 -77.00 110.93  112
 51  \w    -87.00 -55.00   0.50    0.43    --  -82.00 -77.00 -63.69   64
 52  \w   -111.00 -63.00   0.50    0.43    --  -90.25 -77.00 -89.30   96
 53  \w   -146.00-119.00   0.50    0.43    --  -90.25 -77.00 -89.30   54
 54  \w   -158.00 -64.00   0.50    0.43    --  -90.25 -77.00-120.00  188
 55  \w    -88.00 -63.00   0.50    0.43    --  -90.25 -77.00-180.00   50
 56  \w   -165.00-105.00   0.50    0.43    --  -90.25 -77.00-180.00  120
 57  \w   -162.00 -63.00   0.50    0.43    --  -90.25 -77.00-150.00  198
 58  \w   -158.00 -95.00   0.50    0.43    --  -90.25 -77.00  60.00  126
 59  \w    -84.00 -59.00   0.50    0.43    --  -86.00 -77.00  60.85   50
 60  \w    -84.00 -59.00   0.50    0.43    --  -86.00 -77.00 146.90   50
 61  \w   -146.00-120.00   0.50    0.43    --  -86.00 -77.00 146.90   52
 62  \w   -121.00 -63.00   0.50    0.43    --  -90.25 -77.00  90.00  116
 63  \w   -157.00-107.00   0.50    0.43    --  -90.25 -74.00 -43.49  100
 64  \w   -117.00 -65.00   0.50    0.43    --  -90.25 -76.00 -54.47  104
 65  \w   -136.00 -64.00   0.50    0.43    --  -90.25 -74.00  39.36  144
 66  \w   -149.00 -65.00   0.50    0.43    --  -90.25 -73.00 129.50  168
 67  \w   -163.00 -64.00   0.50    0.43    --  -90.25 -74.00 -77.21  198
 68  \w    -80.00 -55.00   0.50    0.43    --  -78.00 -70.00 -40.25   50
 69  \w   -101.00 -67.00   0.50    0.43    --  -90.25 -74.00 -43.49   68
 70  \w    -86.00 -54.00   0.50    0.43    --  -78.00 -71.00-156.29   64
 71  \w   -165.00 -64.00   0.50    0.43    --  -90.25 -75.00-167.27  202
 72  \w   -140.00 -66.00   0.50    0.43    --  -90.25 -69.00-116.34  148
 73  \w    -84.00 -59.00   0.50    0.43    --  -86.00 -76.00-110.73   50
 74  \w   -158.00-127.00   0.50    0.43    --  -90.25 -65.00 -28.64   62
 75  \w   -141.00-116.00   0.50    0.43    --  -90.25 -56.00  84.00   50
 76  \w    -95.00 -70.00   0.50    0.43    --  -90.25 -65.00 -28.64   50
 77  \w     17.00  43.00   0.50    0.11    --   46.00  88.00  90.14   52
 78  \w     16.00  41.00   0.50    0.11    --   50.00  92.00   0.40   50
 79  \w      1.00  26.00   0.50    0.11    --   38.00  98.00 -41.13   50
 80  \w     13.00  38.00   0.50    0.11    --   46.00  91.00 -96.31   50
 81  \w     16.00  41.00   0.50    0.11    --   50.00  92.00-171.69   50
 82  \w      8.00  33.00   0.50    0.11    --   42.00  93.00-130.68   50
 83  \w    -56.00 -31.00   0.50    0.11    --   18.00 161.00-101.47   50
 84  \w     17.00  42.00   0.50    0.11    --   46.00  90.00  27.53   50
 85  \w     13.00  38.00   0.50    0.11    --   46.00  90.00  78.48   50
 86  \w      9.00  34.00   0.50    0.11    --   42.00  90.00 111.86   50
 87  \w     17.00  42.00   0.50    0.11    --   50.00  90.00 125.32   50
 88  \w     17.00  42.00   0.50    0.11    --   50.00  90.00 -88.86   50
 89  \w     34.00  62.00   0.50    0.11    --   62.00  80.00 -39.98   56
 90  \w     89.00 114.00   0.50    0.11    --   62.00  80.00 -39.98   50
 91  \w     43.00  84.00   0.50    0.11    --   70.00  80.00  33.68   82
 92  \w     38.00  86.00   0.50    0.11    --   66.00  80.00 153.66   96
 93  \w     34.00  59.00   0.50    0.11    --   62.00  79.00  29.51   50
 94  \w     46.00  72.00   0.50    0.43    --   74.00  79.00  56.90   52
 95  \w     62.00  87.00   0.50    0.11    --   62.00  79.00  29.51   50
 96  \w     93.00 118.00   0.50    0.11    --   66.00  78.00  89.82   50
 97  \w     35.00  61.00   0.50    0.11    --   62.00  78.00  68.05   52
 98  \w     39.00  87.00   0.50    0.11    --   66.00  78.00  89.82   96
 99  \w     43.00  69.00   0.50    0.11    --   70.00  77.00 107.95   52
100  \w     35.00  61.00   0.50    0.11    --   62.00  77.00 149.82   52
101  \w    128.00 159.00   0.50    0.43    --   97.33  77.00  90.00   62
102  \w     71.00  96.00   0.50    0.43    --   97.33  77.00  90.00   50
103  \w     30.00  57.00   0.50    0.11    --   58.00  79.00 -61.92   54
104  \w     72.00 114.00   0.50    0.43    --   97.33  77.00 -30.00   84
105  \w    137.00 162.00   0.50    0.43    --   97.33  77.00 -60.00   50
106  \w    136.00 164.00   0.50    0.43    --   97.33  56.00-133.00   56
107  \w     40.00  66.00   0.50    0.11    --   66.00  79.00-167.30   52
108  \w     38.00  63.00   0.50    0.11    --   66.00  79.00-127.42   50
109  \w     41.00  67.00   0.50    0.11    --   66.00  76.00 -11.90   52
110  \w     75.00 121.00   0.50    0.43    --   97.33  77.00 -60.00   92
111  \w     98.00 146.00   0.50    0.43    --   97.33 178.00  60.00   96
112  \w    108.00 145.00   0.50    0.43    --   97.33 178.00 150.00   74
113  \w     63.00 145.00   0.50    0.43    --   97.33 178.00-180.00  164
;
_diffrn_measurement_device 'four-circle diffractometer'
_diffrn_measurement_device_type 'XtaLAB Synergy, Dualflex, Pilatus 200K'
_diffrn_measurement_method '\w scans'
_diffrn_orient_matrix_type 'CrysAlisPro convention (1999,Acta A55,543-557)'
_diffrn_orient_matrix_UB_11 -0.0718012000
_diffrn_orient_matrix_UB_12 -0.0516837000
_diffrn_orient_matrix_UB_13 0.0638778000
_diffrn_orient_matrix_UB_21 -0.1108392000
_diffrn_orient_matrix_UB_22 0.0237466000
_diffrn_orient_matrix_UB_23 -0.0856007000
_diffrn_orient_matrix_UB_31 0.0172983000
_diffrn_orient_matrix_UB_32 -0.0627744000
_diffrn_orient_matrix_UB_33 -0.0851171000
_diffrn_radiation_monochromator mirror
_diffrn_radiation_probe x-ray
_diffrn_radiation_type 'Cu K\a'
_diffrn_radiation_wavelength 1.54184
_diffrn_reflns_av_R_equivalents 0.0659
_diffrn_reflns_av_unetI/netI 0.0207
_diffrn_reflns_limit_h_max 14
_diffrn_reflns_limit_h_min -14
_diffrn_reflns_limit_k_max 22
_diffrn_reflns_limit_k_min -22
_diffrn_reflns_limit_l_max 13
_diffrn_reflns_limit_l_min -14
_diffrn_reflns_number 73393
_diffrn_reflns_theta_full 72.4727
_diffrn_reflns_theta_max 72.47
_diffrn_reflns_theta_min 3.82
_diffrn_source 'micro-focus sealed X-ray tube'
_diffrn_source_type 'PhotonJet (Cu) X-ray Source'
_exptl_absorpt_coefficient_mu 8.082
_exptl_absorpt_correction_T_max 1.00000
_exptl_absorpt_correction_T_min 0.26952
_exptl_absorpt_correction_type multi-scan
_exptl_absorpt_process_details
;
CrysAlisPro 1.171.40.84a (Rigaku Oxford Diffraction, 2020)
Empirical absorption correction using spherical harmonics,
implemented in SCALE3 ABSPACK scaling algorithm.
;
_exptl_crystal_colour 'clear yellowish orange'
_exptl_crystal_colour_lustre clear
_exptl_crystal_colour_modifier yellowish
_exptl_crystal_colour_primary orange
_exptl_crystal_density_diffrn 1.5838
_exptl_crystal_description block
_exptl_crystal_F_000 1183.0287
_exptl_crystal_size_max 0.35
_exptl_crystal_size_mid 0.04
_exptl_crystal_size_min 0.04
_refine_diff_density_max 0.4462
_refine_diff_density_min -0.7809
_refine_diff_density_rms 0.0786
_refine_ls_d_res_high 0.8085
_refine_ls_d_res_low 11.5655
_refine_ls_extinction_expression Fc^*^=kFc[1+0.001xFc^2^\l^3^/sin(2\q)]^-1/4^
_refine_ls_goodness_of_fit_ref 1.0352
_refine_ls_hydrogen_treatment constr
_refine_ls_matrix_type full
_refine_ls_number_constraints 46
_refine_ls_number_parameters 294
_refine_ls_number_reflns 4697
_refine_ls_number_restraints 0
_refine_ls_restrained_S_all 1.0352
_refine_ls_R_factor_all 0.0258
_refine_ls_R_factor_gt 0.0246
_refine_ls_shift/su_max 0.0001
_refine_ls_shift/su_mean 0.0000
_refine_ls_structure_factor_coef Fsqd
_refine_ls_weighting_details 'w=1/[\s^2^(Fo^2^)+(0.0409P)^2^+1.7892P] where P=(Fo^2^+2Fc^2^)/3'
_refine_ls_weighting_scheme calc
_refine_ls_wR_factor_gt 0.0662
_refine_ls_wR_factor_ref 0.0669
_reflns_Friedel_coverage 0.0
_reflns_limit_h_max 14
_reflns_limit_h_min -14
_reflns_limit_k_max 22
_reflns_limit_k_min 0
_reflns_limit_l_max 14
_reflns_limit_l_min 0
_reflns_number_gt 4478
_reflns_number_total 4697
_reflns_threshold_expression I>=2u(I)
_cod_data_source_file d4dt02733g2.cif
_cod_data_source_block MCR26_1
_cod_database_code 7717543
_chemical_oxdiff_formula 'C24 H26 Cl N2 O2 Ru S2'
_diffrn_oxdiff_digest_frames
;
01cdf776471e166e26b9cb0c5e1541f92f00108ef45
;
_reflns_odcompleteness_completeness 99.98
_reflns_odcompleteness_iscentric 1
_reflns_odcompleteness_theta 66.97
_olex2_refinement_description
;
1. Fixed Uiso
 At 1.2 times of:
  All C(H) groups, All N(H) groups
 At 1.5 times of:
  All C(H,H,H) groups
2.a Ternary CH refined with riding coordinates:
 C38(H38)
2.b Aromatic/amide H refined with riding coordinates:
 N1(H1), C36(H36), C32(H32), C12(H12), C26(H26), C33(H33), C13(H13), C15(H15),
 C35(H35), C16(H16), C22(H22), C23(H23), C14(H14), C25(H25)
2.c Idealised Me refined as rotating group:
 C37(H37a,H37b,H37c), C39(H39a,H39b,H39c), C27(H27a,H27b,H27c), C40(H40a,H40b,
 H40c)
;
_olex2_exptl_crystal_mounting_method 'Paratone oil and nylon cryo loop'
_olex2_submission_special_instructions 'No special instructions were received'
_oxdiff_exptl_absorpt_empirical_details
;
Empirical correction (ABSPACK) includes:
- Absorption correction using spherical harmonics
- Frame scaling
;
_oxdiff_exptl_absorpt_empirical_full_max 2.396
_oxdiff_exptl_absorpt_empirical_full_min 0.417

loop_
_space_group_symop_id
_space_group_symop_operation_xyz
1 x,y,z
2 -x,y+1/2,-z+1/2
3 -x,-y,-z
4 x,-y-1/2,z-1/2

loop_
_atom_site_label
_atom_site_type_symbol
_atom_site_fract_x
_atom_site_fract_y
_atom_site_fract_z
_atom_site_U_iso_or_equiv
_atom_site_adp_type
_atom_site_occupancy
_atom_site_refinement_flags_posn
Ru1 Ru 0.921593(11) 0.144759(7) 0.172954(12) 0.01501(7) Uani 1.000000 .
S2 S 0.65555(4) 0.07117(3) 0.17906(4) 0.01738(11) Uani 1.000000 .
Cl1 Cl 0.81525(4) 0.24931(3) 0.07997(4) 0.02130(11) Uani 1.000000 .
S1 S 0.90395(4) 0.09672(3) -0.02620(4) 0.02006(11) Uani 1.000000 .
O2 O 0.57447(12) 0.02264(8) 0.10588(12) 0.0225(3) Uani 1.000000 .
N2 N 0.76639(14) 0.08422(9) 0.11461(14) 0.0175(3) Uani 1.000000 .
C1 C 0.77044(16) 0.07167(10) -0.00045(17) 0.0179(4) Uani 1.000000 .
O1 O 0.70012(12) 0.04938(8) 0.29863(12) 0.0224(3) Uani 1.000000 .
N1 N 0.68449(14) 0.04274(9) -0.07999(14) 0.0194(3) Uani 1.000000 .
H1 H 0.62177(14) 0.03198(9) -0.05568(14) 0.0233(4) Uiso 1.000000 R
C36 C 0.94282(18) 0.12889(12) 0.36523(17) 0.0206(4) Uani 1.000000 .
H36 H 0.88866(18) 0.11968(12) 0.41281(17) 0.0247(5) Uiso 1.000000 R
C32 C 1.07760(17) 0.08417(11) 0.24460(19) 0.0218(4) Uani 1.000000 .
H32 H 1.11187(17) 0.04568(11) 0.21057(19) 0.0261(5) Uiso 1.000000 R
C12 C 0.72748(16) 0.07925(11) -0.27362(18) 0.0198(4) Uani 1.000000 .
H12 H 0.75819(16) 0.12385(11) -0.24291(18) 0.0238(5) Uiso 1.000000 R
C26 C 0.62038(17) 0.20137(12) 0.28344(18) 0.0225(4) Uani 1.000000 .
H26 H 0.67412(17) 0.18488(12) 0.34808(18) 0.0271(5) Uiso 1.000000 R
C34 C 1.05669(16) 0.21758(11) 0.27131(17) 0.0192(4) Uani 1.000000 .
C33 C 1.10921(17) 0.15798(11) 0.22377(19) 0.0204(4) Uani 1.000000 .
H33 H 1.16520(17) 0.16689(11) 0.17823(19) 0.0245(5) Uiso 1.000000 R
C38 C 1.08535(17) 0.29664(11) 0.24904(18) 0.0218(4) Uani 1.000000 .
H38 H 1.01399(17) 0.32544(11) 0.24136(18) 0.0262(5) Uiso 1.000000 R
C37 C 0.9624(2) -0.00958(12) 0.3340(2) 0.0291(5) Uani 1.000000 .
H37a H 0.8845(5) -0.01108(15) 0.3475(15) 0.0436(7) Uiso 1.000000 GR
H37b H 0.9678(14) -0.0380(2) 0.2648(6) 0.0436(7) Uiso 1.000000 GR
H37c H 1.0137(9) -0.0297(3) 0.4014(9) 0.0436(7) Uiso 1.000000 GR
C31 C 0.99569(17) 0.06844(11) 0.31553(18) 0.0216(4) Uani 1.000000 .
C13 C 0.72109(18) 0.06253(12) -0.39293(18) 0.0233(4) Uani 1.000000 .
H13 H 0.74883(18) 0.09608(12) -0.44191(18) 0.0280(5) Uiso 1.000000 R
C39 C 1.1707(2) 0.32554(13) 0.3575(2) 0.0342(5) Uani 1.000000 .
H39a H 1.1368(7) 0.3212(10) 0.4268(4) 0.0513(8) Uiso 1.000000 GR
H39b H 1.2407(7) 0.2972(7) 0.3680(10) 0.0513(8) Uiso 1.000000 GR
H39c H 1.1879(13) 0.3762(3) 0.3452(8) 0.0513(8) Uiso 1.000000 GR
C27 C 0.4382(2) 0.37184(14) 0.1918(3) 0.0344(5) Uani 1.000000 .
H27a H 0.4845(10) 0.4065(2) 0.1582(16) 0.0516(8) Uiso 1.000000 GR
H27b H 0.3609(6) 0.3719(3) 0.1465(14) 0.0516(8) Uiso 1.000000 GR
H27c H 0.4366(15) 0.3855(4) 0.2722(3) 0.0516(8) Uiso 1.000000 GR
C40 C 1.13304(19) 0.30646(12) 0.1358(2) 0.0276(5) Uani 1.000000 .
H40a H 1.2068(7) 0.2825(8) 0.1443(6) 0.0414(7) Uiso 1.000000 GR
H40b H 1.0805(7) 0.2851(8) 0.0705(3) 0.0414(7) Uiso 1.000000 GR
H40c H 1.1420(14) 0.35794(12) 0.1213(8) 0.0414(7) Uiso 1.000000 GR
C15 C 0.63317(18) -0.05342(12) -0.36701(19) 0.0247(4) Uani 1.000000 .
H15 H 0.60055(18) -0.09738(12) -0.39849(19) 0.0297(5) Uiso 1.000000 R
C11 C 0.68714(16) 0.02810(11) -0.20124(17) 0.0179(4) Uani 1.000000 .
C35 C 0.97177(17) 0.20192(11) 0.34301(17) 0.0203(4) Uani 1.000000 .
H35 H 0.93569(17) 0.24046(11) 0.37495(17) 0.0243(5) Uiso 1.000000 R
C16 C 0.64053(17) -0.03854(11) -0.24751(18) 0.0198(4) Uani 1.000000 .
H16 H 0.61451(17) -0.07282(11) -0.19849(18) 0.0238(5) Uiso 1.000000 R
C21 C 0.58978(17) 0.15745(11) 0.18370(19) 0.0196(4) Uani 1.000000 .
C22 C 0.50915(17) 0.18178(12) 0.08692(18) 0.0233(4) Uani 1.000000 .
H22 H 0.48870(17) 0.15215(12) 0.02028(18) 0.0280(5) Uiso 1.000000 R
C23 C 0.45971(19) 0.25059(12) 0.0909(2) 0.0273(5) Uani 1.000000 .
H23 H 0.40550(19) 0.26681(12) 0.0265(2) 0.0327(6) Uiso 1.000000 R
C14 C 0.67406(19) -0.00329(13) -0.43972(19) 0.0272(5) Uani 1.000000 .
H14 H 0.66998(19) -0.01375(13) -0.51964(19) 0.0327(6) Uiso 1.000000 R
C25 C 0.57001(18) 0.27000(12) 0.2856(2) 0.0249(4) Uani 1.000000 .
H25 H 0.59024(18) 0.29941(12) 0.3526(2) 0.0299(5) Uiso 1.000000 R
C24 C 0.48952(18) 0.29599(12) 0.1895(2) 0.0251(4) Uani 1.000000 .

loop_
_atom_site_aniso_label
_atom_site_aniso_U_11
_atom_site_aniso_U_22
_atom_site_aniso_U_33
_atom_site_aniso_U_12
_atom_site_aniso_U_13
_atom_site_aniso_U_23
Ru1 0.01224(10) 0.01475(10) 0.01752(10) 0.00044(5) 0.00146(6) -0.00033(5)
S2 0.0155(2) 0.0188(2) 0.0183(2) -0.00259(17) 0.00413(17) -0.00061(18)
Cl1 0.0180(2) 0.0195(2) 0.0255(2) 0.00302(17) 0.00165(18) 0.00402(18)
S1 0.0145(2) 0.0259(3) 0.0203(2) -0.00214(18) 0.00455(17) -0.00415(19)
O2 0.0196(7) 0.0241(7) 0.0244(7) -0.0074(6) 0.0057(5) -0.0041(6)
N2 0.0154(8) 0.0185(8) 0.0190(8) -0.0023(6) 0.0042(6) -0.0015(6)
C1 0.0154(9) 0.0167(9) 0.0215(9) 0.0008(7) 0.0030(7) -0.0003(8)
O1 0.0233(7) 0.0243(7) 0.0197(7) -0.0004(6) 0.0043(5) 0.0040(6)
N1 0.0148(8) 0.0246(9) 0.0194(8) -0.0027(6) 0.0047(6) -0.0021(7)
C36 0.0213(10) 0.0254(10) 0.0133(9) 0.0007(8) -0.0013(7) 0.0049(8)
C32 0.0147(9) 0.0198(10) 0.0280(11) 0.0052(8) -0.0031(8) 0.0001(8)
C12 0.0144(9) 0.0195(10) 0.0248(10) -0.0005(7) 0.0021(7) 0.0008(8)
C26 0.0192(10) 0.0260(11) 0.0224(10) -0.0012(8) 0.0038(8) -0.0008(8)
C34 0.0153(9) 0.0192(10) 0.0205(9) -0.0028(7) -0.0035(7) -0.0011(8)
C33 0.0117(9) 0.0228(10) 0.0248(10) 0.0004(7) -0.0013(8) -0.0000(8)
C38 0.0200(10) 0.0179(10) 0.0254(10) -0.0009(8) -0.0013(8) -0.0004(8)
C37 0.0275(11) 0.0181(10) 0.0393(12) -0.0004(8) 0.0000(9) 0.0064(9)
C31 0.0196(10) 0.0191(10) 0.0231(10) 0.0007(8) -0.0041(8) 0.0032(8)
C13 0.0223(10) 0.0269(11) 0.0208(10) -0.0010(8) 0.0041(8) 0.0041(8)
C39 0.0394(13) 0.0252(12) 0.0328(12) -0.0104(10) -0.0066(10) 0.0006(10)
C27 0.0236(11) 0.0255(11) 0.0533(15) 0.0003(9) 0.0054(10) -0.0005(11)
C40 0.0280(11) 0.0211(10) 0.0334(12) -0.0035(9) 0.0050(9) 0.0048(9)
C15 0.0255(11) 0.0238(10) 0.0244(10) -0.0060(8) 0.0036(8) -0.0053(8)
C11 0.0120(9) 0.0220(10) 0.0189(9) 0.0025(7) 0.0012(7) -0.0011(8)
C35 0.0191(9) 0.0212(10) 0.0192(9) 0.0012(8) 0.0000(7) -0.0039(8)
C16 0.0158(9) 0.0219(10) 0.0225(10) -0.0019(8) 0.0052(7) -0.0004(8)
C21 0.0137(9) 0.0215(10) 0.0246(10) -0.0018(7) 0.0062(8) -0.0003(8)
C22 0.0195(10) 0.0272(11) 0.0224(10) -0.0024(8) 0.0017(8) -0.0000(8)
C23 0.0211(10) 0.0281(11) 0.0310(12) 0.0005(8) 0.0006(9) 0.0046(9)
C14 0.0297(11) 0.0328(12) 0.0194(10) -0.0037(9) 0.0050(8) -0.0040(9)
C25 0.0235(10) 0.0245(11) 0.0278(11) -0.0017(8) 0.0074(8) -0.0041(9)
C24 0.0173(9) 0.0229(11) 0.0367(12) -0.0020(8) 0.0093(8) 0.0026(9)

loop_
_atom_type_symbol
_atom_type_scat_dispersion_real
_atom_type_scat_dispersion_imag
_atom_type_scat_Cromer_Mann_a1
_atom_type_scat_Cromer_Mann_a2
_atom_type_scat_Cromer_Mann_a3
_atom_type_scat_Cromer_Mann_a4
_atom_type_scat_Cromer_Mann_b1
_atom_type_scat_Cromer_Mann_b2
_atom_type_scat_Cromer_Mann_b3
_atom_type_scat_Cromer_Mann_b4
_atom_type_scat_Cromer_Mann_c
_atom_type_scat_source
_atom_type_scat_dispersion_source
Ru 0.07491 3.26787 19.26740 12.91820 4.86337 1.56756 0.80852 8.43467 24.79970 94.29280 5.37873983383 'International Tables Volume C Table 6.1.1.4 (pp. 500-502)' 'Henke, Gullikson and Davis, At. Data and Nucl. Data Tables, 1993, 54, 2'
C 0.01920 0.00962 2.31000 1.02000 1.58860 0.86500 20.84390 10.20750 0.56870 51.65120 0.215599998832 'International Tables Volume C Table 6.1.1.4 (pp. 500-502)' 'Henke, Gullikson and Davis, At. Data and Nucl. Data Tables, 1993, 54, 2'
Cl 0.36843 0.69943 11.46040 7.19640 6.25560 1.64550 0.01040 1.16620 18.51940 47.77840 -9.55739974976 'International Tables Volume C Table 6.1.1.4 (pp. 500-502)' 'Henke, Gullikson and Davis, At. Data and Nucl. Data Tables, 1993, 54, 2'
H 0.00000 0.00000 0.49300 0.32291 0.14019 0.04081 10.51090 26.12570 3.14236 57.79970 0.0030380000826 'International Tables Volume C Table 6.1.1.4 (pp. 500-502)' 'Henke, Gullikson and Davis, At. Data and Nucl. Data Tables, 1993, 54, 2'
O 0.05239 0.03377 3.04850 2.28680 1.54630 0.86700 13.27710 5.70110 0.32390 32.90890 0.250800013542 'International Tables Volume C Table 6.1.1.4 (pp. 500-502)' 'Henke, Gullikson and Davis, At. Data and Nucl. Data Tables, 1993, 54, 2'
N 0.03256 0.01839 12.21260 3.13220 2.01250 1.16630 0.00570 9.89330 28.99750 0.58260 -11.5290002823 'International Tables Volume C Table 6.1.1.4 (pp. 500-502)' 'Henke, Gullikson and Davis, At. Data and Nucl. Data Tables, 1993, 54, 2'
S 0.33537 0.55136 6.90530 5.20340 1.43790 1.58630 1.46790 22.21510 0.25360 56.17200 0.866900026798 'International Tables Volume C Table 6.1.1.4 (pp. 500-502)' 'Henke, Gullikson and Davis, At. Data and Nucl. Data Tables, 1993, 54, 2'

loop_
_geom_angle_atom_site_label_1
_geom_angle_atom_site_label_2
_geom_angle_atom_site_label_3
_geom_angle
_geom_angle_site_symmetry_1
_geom_angle_site_symmetry_3
_geom_angle_publ_flag
S1 Ru1 Cl1 85.462(17) . . ?
N2 Ru1 Cl1 85.69(5) . . ?
N2 Ru1 S1 66.45(4) . . ?
C36 Ru1 Cl1 120.03(6) . . ?
C36 Ru1 S1 151.27(6) . . ?
C36 Ru1 N2 100.19(7) . . ?
C32 Ru1 Cl1 154.29(6) . . ?
C32 Ru1 S1 95.23(6) . . ?
C32 Ru1 N2 118.19(8) . . ?
C32 Ru1 C36 67.87(8) . . ?
C34 Ru1 Cl1 91.03(5) . . ?
C34 Ru1 S1 128.66(5) . . ?
C34 Ru1 N2 164.28(7) . . ?
C34 Ru1 C36 68.26(8) . . ?
C34 Ru1 C32 68.48(8) . . ?
C33 Ru1 Cl1 116.43(6) . . ?
C33 Ru1 S1 101.20(6) . . ?
C33 Ru1 N2 154.59(7) . . ?
C33 Ru1 C36 80.11(8) . . ?
C33 Ru1 C32 38.18(8) . . ?
C33 Ru1 C34 37.33(8) . . ?
C31 Ru1 Cl1 158.06(6) . . ?
C31 Ru1 S1 115.33(6) . . ?
C31 Ru1 N2 96.02(7) . . ?
C31 Ru1 C36 38.10(8) . . ?
C31 Ru1 C32 37.53(8) . . ?
C31 Ru1 C34 81.42(7) . . ?
C31 Ru1 C33 68.39(8) . . ?
C35 Ru1 Cl1 92.94(5) . . ?
C35 Ru1 S1 166.75(6) . . ?
C35 Ru1 N2 126.60(7) . . ?
C35 Ru1 C36 37.38(8) . . ?
C35 Ru1 C32 80.55(8) . . ?
C35 Ru1 C34 38.14(7) . . ?
C35 Ru1 C33 67.76(8) . . ?
C35 Ru1 C31 68.46(7) . . ?
N2 S2 O2 108.73(8) . . ?
O1 S2 O2 118.12(9) . . ?
O1 S2 N2 107.17(8) . . ?
C21 S2 O2 108.42(9) . . ?
C21 S2 N2 106.17(9) . . ?
C21 S2 O1 107.62(9) . . ?
C1 S1 Ru1 81.44(7) . . ?
S2 N2 Ru1 130.04(9) . . ?
C1 N2 Ru1 102.05(12) . . ?
C1 N2 S2 126.65(14) . . ?
N2 C1 S1 109.05(14) . . ?
N1 C1 S1 125.95(15) . . ?
N1 C1 N2 124.99(18) . . ?
H1 N1 C1 116.97(11) . . ?
C11 N1 C1 126.06(16) . . ?
C11 N1 H1 116.97(10) . . ?
H36 C36 Ru1 130.88(5) . . ?
C31 C36 Ru1 71.07(11) . . ?
C31 C36 H36 119.56(12) . . ?
C35 C36 Ru1 71.25(11) . . ?
C35 C36 H36 119.56(12) . . ?
C35 C36 C31 120.88(19) . . ?
H32 C32 Ru1 128.82(6) . . ?
C33 C32 Ru1 71.76(11) . . ?
C33 C32 H32 119.37(12) . . ?
C31 C32 Ru1 72.43(11) . . ?
C31 C32 H32 119.37(12) . . ?
C31 C32 C33 121.26(19) . . ?
C13 C12 H12 120.60(12) . . ?
C11 C12 H12 120.60(12) . . ?
C11 C12 C13 118.80(19) . . ?
C21 C26 H26 120.38(12) . . ?
C25 C26 H26 120.38(13) . . ?
C25 C26 C21 119.2(2) . . ?
C33 C34 Ru1 70.55(11) . . ?
C38 C34 Ru1 130.26(13) . . ?
C38 C34 C33 122.59(18) . . ?
C35 C34 Ru1 70.31(11) . . ?
C35 C34 C33 118.25(18) . . ?
C35 C34 C38 119.16(18) . . ?
C32 C33 Ru1 70.06(11) . . ?
C34 C33 Ru1 72.12(11) . . ?
C34 C33 C32 120.80(19) . . ?
H33 C33 Ru1 130.99(6) . . ?
H33 C33 C32 119.60(12) . . ?
H33 C33 C34 119.60(12) . . ?
H38 C38 C34 107.99(11) . . ?
C39 C38 C34 108.72(17) . . ?
C39 C38 H38 107.99(13) . . ?
C40 C38 C34 112.77(17) . . ?
C40 C38 H38 107.99(11) . . ?
C40 C38 C39 111.22(18) . . ?
H37b C37 H37a 109.5 . . ?
H37c C37 H37a 109.5 . . ?
H37c C37 H37b 109.5 . . ?
C31 C37 H37a 109.5 . . ?
C31 C37 H37b 109.5 . . ?
C31 C37 H37c 109.5 . . ?
C36 C31 Ru1 70.83(11) . . ?
C32 C31 Ru1 70.04(11) . . ?
C32 C31 C36 118.18(18) . . ?
C37 C31 Ru1 128.75(14) . . ?
C37 C31 C36 121.7(2) . . ?
C37 C31 C32 120.11(19) . . ?
H13 C13 C12 119.51(12) . . ?
C14 C13 C12 120.98(19) . . ?
C14 C13 H13 119.51(12) . . ?
H39a C39 C38 109.5 . . ?
H39b C39 C38 109.5 . . ?
H39b C39 H39a 109.5 . . ?
H39c C39 C38 109.5 . . ?
H39c C39 H39a 109.5 . . ?
H39c C39 H39b 109.5 . . ?
H27b C27 H27a 109.5 . . ?
H27c C27 H27a 109.5 . . ?
H27c C27 H27b 109.5 . . ?
C24 C27 H27a 109.5 . . ?
C24 C27 H27b 109.5 . . ?
C24 C27 H27c 109.5 . . ?
H40a C40 C38 109.5 . . ?
H40b C40 C38 109.5 . . ?
H40b C40 H40a 109.5 . . ?
H40c C40 C38 109.5 . . ?
H40c C40 H40a 109.5 . . ?
H40c C40 H40b 109.5 . . ?
C16 C15 H15 119.81(12) . . ?
C14 C15 H15 119.81(12) . . ?
C14 C15 C16 120.38(19) . . ?
C12 C11 N1 122.21(18) . . ?
C16 C11 N1 117.13(18) . . ?
C16 C11 C12 120.54(18) . . ?
C36 C35 Ru1 71.36(11) . . ?
C34 C35 Ru1 71.55(11) . . ?
C34 C35 C36 120.61(18) . . ?
H35 C35 Ru1 129.94(5) . . ?
H35 C35 C36 119.69(12) . . ?
H35 C35 C34 119.69(11) . . ?
C11 C16 C15 119.63(19) . . ?
H16 C16 C15 120.19(12) . . ?
H16 C16 C11 120.19(12) . . ?
C26 C21 S2 119.48(16) . . ?
C22 C21 S2 119.91(16) . . ?
C22 C21 C26 120.60(19) . . ?
H22 C22 C21 120.37(12) . . ?
C23 C22 C21 119.3(2) . . ?
C23 C22 H22 120.37(13) . . ?
H23 C23 C22 119.34(13) . . ?
C24 C23 C22 121.3(2) . . ?
C24 C23 H23 119.34(13) . . ?
C15 C14 C13 119.65(19) . . ?
H14 C14 C13 120.17(12) . . ?
H14 C14 C15 120.17(13) . . ?
H25 C25 C26 119.32(13) . . ?
C24 C25 C26 121.4(2) . . ?
C24 C25 H25 119.32(13) . . ?
C23 C24 C27 121.1(2) . . ?
C25 C24 C27 120.7(2) . . ?
C25 C24 C23 118.2(2) . . ?

loop_
_geom_bond_atom_site_label_1
_geom_bond_atom_site_label_2
_geom_bond_distance
_geom_bond_site_symmetry_2
_geom_bond_publ_flag
Ru1 Cl1 2.4125(5) . ?
Ru1 S1 2.4212(5) . ?
Ru1 N2 2.1307(16) . ?
Ru1 C36 2.1949(19) . ?
Ru1 C32 2.1672(19) . ?
Ru1 C34 2.2100(19) . ?
Ru1 C33 2.1896(19) . ?
Ru1 C31 2.1981(19) . ?
Ru1 C35 2.1935(19) . ?
S2 O2 1.4474(14) . ?
S2 N2 1.6348(16) . ?
S2 O1 1.4310(14) . ?
S2 C21 1.755(2) . ?
S1 C1 1.7154(19) . ?
N2 C1 1.351(3) . ?
C1 N1 1.337(2) . ?
N1 H1 0.8600 . ?
N1 C11 1.424(2) . ?
C36 H36 0.9300 . ?
C36 C31 1.434(3) . ?
C36 C35 1.406(3) . ?
C32 H32 0.9300 . ?
C32 C33 1.425(3) . ?
C32 C31 1.405(3) . ?
C12 H12 0.9300 . ?
C12 C13 1.392(3) . ?
C12 C11 1.390(3) . ?
C26 H26 0.9300 . ?
C26 C21 1.387(3) . ?
C26 C25 1.384(3) . ?
C34 C33 1.408(3) . ?
C34 C38 1.510(3) . ?
C34 C35 1.439(3) . ?
C33 H33 0.9300 . ?
C38 H38 0.9800 . ?
C38 C39 1.538(3) . ?
C38 C40 1.521(3) . ?
C37 H37a 0.9600 . ?
C37 H37b 0.9600 . ?
C37 H37c 0.9600 . ?
C37 C31 1.498(3) . ?
C13 H13 0.9300 . ?
C13 C14 1.384(3) . ?
C39 H39a 0.9600 . ?
C39 H39b 0.9600 . ?
C39 H39c 0.9600 . ?
C27 H27a 0.9600 . ?
C27 H27b 0.9600 . ?
C27 H27c 0.9600 . ?
C27 C24 1.508(3) . ?
C40 H40a 0.9600 . ?
C40 H40b 0.9600 . ?
C40 H40c 0.9600 . ?
C15 H15 0.9300 . ?
C15 C16 1.386(3) . ?
C15 C14 1.383(3) . ?
C11 C16 1.394(3) . ?
C35 H35 0.9300 . ?
C16 H16 0.9300 . ?
C21 C22 1.391(3) . ?
C22 H22 0.9300 . ?
C22 C23 1.384(3) . ?
C23 H23 0.9300 . ?
C23 C24 1.392(3) . ?
C14 H14 0.9300 . ?
C25 H25 0.9300 . ?
C25 C24 1.395(3) . ?
